data_4510329
loop_
_publ_author_name
'Xu, Bing'
'Xie, Juan'
'Hu, Huai-Ming'
'Yang, Xiao-Le'
'Dong, Fa-Xin'
'Yang, Meng-Lin'
'Xue, Gang-Lin'

_publ_section_title
;
 Synthesis, Crystal Structure, and Luminescence of Zn/Cd Coordination
 Polymers with a New Fuctionalized Terpyridyl Carboxylate Ligand
;
_journal_issue 4
_journal_name_full 'Crystal Growth &amp; Design'
_journal_page_first 1629
_journal_paper_doi 10.1021/cg4016977
_journal_volume 14
_journal_year 2014
_chemical_formula_moiety 'C22 H14 Cl N3 O2 Zn'
_chemical_formula_sum 'C22 H14 Cl N3 O2 Zn'
_chemical_formula_weight 453.18
_chemical_name_systematic
; 
 ? 
;
_space_group_IT_number 14
_symmetry_cell_setting monoclinic
_symmetry_space_group_name_Hall '-P 2yn'
_symmetry_space_group_name_H-M 'P 1 21/n 1'
_atom_sites_solution_hydrogens geom
_atom_sites_solution_primary direct
_atom_sites_solution_secondary difmap
_audit_creation_method SHELXL-97
_cell_angle_alpha 90.00
_cell_angle_beta 97.4430(10)
_cell_angle_gamma 90.00
_cell_formula_units_Z 4
_cell_length_a 12.1335(11)
_cell_length_b 7.9711(7)
_cell_length_c 20.3084(19)
_cell_measurement_reflns_used 3337
_cell_measurement_temperature 296(2)
_cell_measurement_theta_max 26.42
_cell_measurement_theta_min 2.75
_cell_volume 1947.6(3)
_computing_cell_refinement 'Bruker SAINT'
_computing_data_collection 'Bruker APEX2'
_computing_data_reduction 'Bruker SAINT'
_computing_molecular_graphics 'Bruker SHELXTL'
_computing_publication_material 'Bruker SHELXTL'
_computing_structure_refinement 'SHELXL-97 (Sheldrick, 2008)'
_computing_structure_solution 'SHELXS-97 (Sheldrick, 2008)'
_diffrn_ambient_temperature 296(2)
_diffrn_measured_fraction_theta_full 0.997
_diffrn_measured_fraction_theta_max 0.997
_diffrn_measurement_device_type 'Bruker APEX-II CCD'
_diffrn_measurement_method '\f and \w scans'
_diffrn_radiation_monochromator graphite
_diffrn_radiation_source 'fine-focus sealed tube'
_diffrn_radiation_type MoK\a
_diffrn_radiation_wavelength 0.71073
_diffrn_reflns_av_R_equivalents 0.0236
_diffrn_reflns_av_sigmaI/netI 0.0280
_diffrn_reflns_limit_h_max 14
_diffrn_reflns_limit_h_min -12
_diffrn_reflns_limit_k_max 9
_diffrn_reflns_limit_k_min -7
_diffrn_reflns_limit_l_max 24
_diffrn_reflns_limit_l_min -23
_diffrn_reflns_number 9551
_diffrn_reflns_theta_full 25.05
_diffrn_reflns_theta_max 25.05
_diffrn_reflns_theta_min 2.02
_exptl_absorpt_coefficient_mu 1.422
_exptl_absorpt_correction_T_max 0.854
_exptl_absorpt_correction_T_min 0.763
_exptl_absorpt_correction_type multi-scan
_exptl_absorpt_process_details sadabs
_exptl_crystal_colour colorless
_exptl_crystal_density_diffrn 1.546
_exptl_crystal_density_method 'not measured'
_exptl_crystal_description block
_exptl_crystal_F_000 920
_exptl_crystal_size_max 0.24
_exptl_crystal_size_mid 0.16
_exptl_crystal_size_min 0.12
_refine_diff_density_max 0.309
_refine_diff_density_min -0.231
_refine_diff_density_rms 0.050
_refine_ls_extinction_method none
_refine_ls_goodness_of_fit_ref 1.035
_refine_ls_hydrogen_treatment constr
_refine_ls_matrix_type full
_refine_ls_number_parameters 262
_refine_ls_number_reflns 3452
_refine_ls_number_restraints 0
_refine_ls_restrained_S_all 1.035
_refine_ls_R_factor_all 0.0408
_refine_ls_R_factor_gt 0.0301
_refine_ls_shift/su_max 0.000
_refine_ls_shift/su_mean 0.000
_refine_ls_structure_factor_coef Fsqd
_refine_ls_weighting_details 'calc w=1/[\s^2^(Fo^2^)+(0.0371P)^2^+0.7783P] where P=(Fo^2^+2Fc^2^)/3'
_refine_ls_weighting_scheme calc
_refine_ls_wR_factor_gt 0.0727
_refine_ls_wR_factor_ref 0.0792
_reflns_number_gt 2813
_reflns_number_total 3452
_reflns_threshold_expression >2sigma(I)
_cod_data_source_file cg4016977_si_002.cif
_cod_data_source_block nw0869_0m
_cod_depositor_comments
;
The following automatic conversions were performed:

'_symmetry_cell_setting' value 'Monoclinic' changed to 'monoclinic'
according to
/usr/data/users/saulius/automatic-downloads/current/ACS/lib/dictionaries/cif_core.dic
dictionary named 'cif_core.dic' version 2.4.2 from 2011-04-26.

Automatic conversion script
Id: cif_fix_values 2281 2013-09-26 08:29:07Z andrius 
;
_cod_original_sg_symbol_H-M P2(1)/n
_cod_database_code 4510329

loop_
_symmetry_equiv_pos_as_xyz
'x, y, z'
'-x+1/2, y+1/2, -z+1/2'
'-x, -y, -z'
'x-1/2, -y-1/2, z-1/2'

loop_
_atom_site_label
_atom_site_type_symbol
_atom_site_fract_x
_atom_site_fract_y
_atom_site_fract_z
_atom_site_U_iso_or_equiv
_atom_site_adp_type
_atom_site_occupancy
_atom_site_symmetry_multiplicity
_atom_site_calc_flag
_atom_site_refinement_flags
Zn1 Zn 0.28573(2) 0.33737(4) 0.027763(13) 0.03877(11) Uani 1 1 d .
Cl1 Cl 0.19603(6) 0.58663(10) 0.01663(4) 0.0563(2) Uani 1 1 d .
N1 N -0.17021(17) -0.1720(3) 0.01878(11) 0.0435(5) Uani 1 1 d .
N2 N 0.00427(16) 0.0654(3) 0.23055(10) 0.0402(5) Uani 1 1 d .
N3 N -0.11015(17) 0.1436(3) 0.45541(10) 0.0432(5) Uani 1 1 d .
O1 O 0.40878(19) 0.1162(3) 0.07775(10) 0.0763(7) Uani 1 1 d .
O2 O 0.31309(16) 0.2992(2) 0.12513(9) 0.0530(5) Uani 1 1 d .
C1 C -0.0622(2) -0.2118(4) 0.02643(13) 0.0469(7) Uani 1 1 d .
H1 H -0.0379 -0.2903 -0.0023 0.056 Uiso 1 1 calc R
C2 C 0.0144(2) -0.1434(4) 0.07430(13) 0.0444(6) Uani 1 1 d .
H2 H 0.0888 -0.1738 0.0769 0.053 Uiso 1 1 calc R
C3 C -0.01919(19) -0.0289(3) 0.11867(12) 0.0380(6) Uani 1 1 d .
C4 C -0.1296(2) 0.0214(4) 0.10809(14) 0.0524(7) Uani 1 1 d .
H4 H -0.1552 0.1038 0.1348 0.063 Uiso 1 1 calc R
C5 C -0.2007(2) -0.0510(4) 0.05803(15) 0.0554(8) Uani 1 1 d .
H5 H -0.2739 -0.0138 0.0511 0.066 Uiso 1 1 calc R
C6 C 0.05585(19) 0.0287(3) 0.17783(12) 0.0367(6) Uani 1 1 d .
C7 C 0.17061(19) 0.0332(3) 0.18000(11) 0.0370(6) Uani 1 1 d .
H7 H 0.2033 0.0038 0.1427 0.044 Uiso 1 1 calc R
C8 C 0.23681(19) 0.0817(3) 0.23821(11) 0.0351(5) Uani 1 1 d .
C9 C 0.1821(2) 0.1230(3) 0.29195(12) 0.0369(6) Uani 1 1 d .
H9 H 0.2225 0.1598 0.3313 0.044 Uiso 1 1 calc R
C10 C 0.0673(2) 0.1095(3) 0.28710(12) 0.0367(6) Uani 1 1 d .
C11 C -0.0161(2) 0.2273(4) 0.45354(12) 0.0436(6) Uani 1 1 d .
H11 H 0.0106 0.2930 0.4900 0.052 Uiso 1 1 calc R
C12 C 0.0442(2) 0.2222(4) 0.40048(12) 0.0440(6) Uani 1 1 d .
H12 H 0.1097 0.2834 0.4018 0.053 Uiso 1 1 calc R
C13 C 0.00729(19) 0.1268(3) 0.34577(12) 0.0382(6) Uani 1 1 d .
C14 C -0.0902(2) 0.0373(4) 0.34800(14) 0.0618(9) Uani 1 1 d .
H14 H -0.1186 -0.0294 0.3122 0.074 Uiso 1 1 calc R
C15 C -0.1447(2) 0.0471(5) 0.40274(15) 0.0654(9) Uani 1 1 d .
H15 H -0.2089 -0.0163 0.4034 0.078 Uiso 1 1 calc R
C16 C 0.36039(19) 0.0726(3) 0.24603(12) 0.0366(6) Uani 1 1 d .
C17 C 0.4145(2) 0.0139(4) 0.30633(12) 0.0466(7) Uani 1 1 d .
H17 H 0.3726 -0.0131 0.3401 0.056 Uiso 1 1 calc R
C18 C 0.5284(2) -0.0054(4) 0.31749(15) 0.0612(8) Uani 1 1 d .
H18 H 0.5629 -0.0413 0.3587 0.073 Uiso 1 1 calc R
C19 C 0.5905(2) 0.0292(5) 0.26696(16) 0.0708(10) Uani 1 1 d .
H19 H 0.6672 0.0158 0.2738 0.085 Uiso 1 1 calc R
C20 C 0.5391(2) 0.0834(4) 0.20650(15) 0.0577(8) Uani 1 1 d .
H20 H 0.5816 0.1032 0.1723 0.069 Uiso 1 1 calc R
C21 C 0.4251(2) 0.1092(3) 0.19523(12) 0.0409(6) Uani 1 1 d .
C22 C 0.3788(2) 0.1777(4) 0.12819(12) 0.0428(6) Uani 1 1 d .

loop_
_atom_site_aniso_label
_atom_site_aniso_U_11
_atom_site_aniso_U_22
_atom_site_aniso_U_33
_atom_site_aniso_U_23
_atom_site_aniso_U_13
_atom_site_aniso_U_12
Zn1 0.03707(18) 0.0508(2) 0.02928(17) -0.00312(13) 0.00739(12) -0.00400(14)
Cl1 0.0542(4) 0.0582(5) 0.0570(5) -0.0040(3) 0.0094(3) 0.0103(4)
N1 0.0399(12) 0.0535(14) 0.0362(12) -0.0062(10) 0.0019(9) -0.0041(10)
N2 0.0381(11) 0.0492(13) 0.0333(12) -0.0044(10) 0.0043(9) -0.0001(10)
N3 0.0383(12) 0.0561(14) 0.0363(12) -0.0050(10) 0.0095(9) -0.0032(10)
O1 0.0897(16) 0.1067(19) 0.0375(12) 0.0142(12) 0.0276(11) 0.0283(14)
O2 0.0674(13) 0.0535(12) 0.0362(10) -0.0029(9) -0.0004(9) 0.0076(10)
C1 0.0421(15) 0.0605(18) 0.0398(15) -0.0140(13) 0.0111(12) -0.0063(13)
C2 0.0344(13) 0.0618(18) 0.0376(14) -0.0096(12) 0.0066(11) -0.0034(12)
C3 0.0366(13) 0.0460(15) 0.0312(13) -0.0031(11) 0.0041(10) -0.0029(11)
C4 0.0441(15) 0.0588(19) 0.0525(17) -0.0225(14) -0.0006(13) 0.0069(14)
C5 0.0407(15) 0.063(2) 0.0590(18) -0.0136(15) -0.0061(13) 0.0085(14)
C6 0.0379(13) 0.0416(14) 0.0308(13) -0.0027(11) 0.0057(10) -0.0005(11)
C7 0.0380(13) 0.0458(15) 0.0280(12) -0.0025(11) 0.0070(10) -0.0007(11)
C8 0.0362(13) 0.0387(14) 0.0309(13) 0.0024(11) 0.0059(10) -0.0012(11)
C9 0.0398(13) 0.0440(15) 0.0269(13) -0.0015(10) 0.0038(10) -0.0031(11)
C10 0.0388(13) 0.0409(14) 0.0310(13) -0.0026(11) 0.0064(10) 0.0000(11)
C11 0.0423(14) 0.0548(17) 0.0338(14) -0.0080(12) 0.0057(11) -0.0070(13)
C12 0.0377(14) 0.0579(17) 0.0375(14) -0.0055(12) 0.0094(11) -0.0083(12)
C13 0.0342(13) 0.0510(16) 0.0302(13) -0.0015(11) 0.0069(10) 0.0025(11)
C14 0.0467(16) 0.095(3) 0.0465(17) -0.0285(16) 0.0145(13) -0.0236(16)
C15 0.0472(17) 0.100(3) 0.0528(18) -0.0253(18) 0.0198(14) -0.0276(17)
C16 0.0354(13) 0.0433(15) 0.0312(13) -0.0020(11) 0.0040(10) -0.0009(11)
C17 0.0452(15) 0.0629(19) 0.0314(14) 0.0014(12) 0.0039(11) 0.0018(14)
C18 0.0485(17) 0.089(2) 0.0432(17) 0.0044(16) -0.0067(13) 0.0082(16)
C19 0.0350(15) 0.113(3) 0.062(2) 0.003(2) 0.0003(14) 0.0065(17)
C20 0.0380(15) 0.089(2) 0.0474(17) 0.0012(16) 0.0094(13) -0.0019(15)
C21 0.0361(13) 0.0532(16) 0.0335(14) -0.0024(12) 0.0050(11) -0.0031(12)
C22 0.0423(14) 0.0560(18) 0.0308(14) 0.0032(12) 0.0076(11) -0.0131(13)

loop_
_atom_type_symbol
_atom_type_description
_atom_type_scat_dispersion_real
_atom_type_scat_dispersion_imag
_atom_type_scat_source
C C 0.0033 0.0016 'International Tables Vol C Tables 4.2.6.8 and 6.1.1.4'
H H 0.0000 0.0000 'International Tables Vol C Tables 4.2.6.8 and 6.1.1.4'
N N 0.0061 0.0033 'International Tables Vol C Tables 4.2.6.8 and 6.1.1.4'
O O 0.0106 0.0060 'International Tables Vol C Tables 4.2.6.8 and 6.1.1.4'
Zn Zn 0.2839 1.4301 'International Tables Vol C Tables 4.2.6.8 and 6.1.1.4'
Cl Cl 0.1484 0.1585 'International Tables Vol C Tables 4.2.6.8 and 6.1.1.4'

loop_
_geom_angle_atom_site_label_1
_geom_angle_atom_site_label_2
_geom_angle_atom_site_label_3
_geom_angle
_geom_angle_site_symmetry_1
_geom_angle_site_symmetry_3
O2 Zn1 N1 112.01(8) . 3
O2 Zn1 N3 132.96(8) . 4_665
N1 Zn1 N3 99.38(9) 3 4_665
O2 Zn1 Cl1 104.49(6) . .
N1 Zn1 Cl1 103.06(7) 3 .
N3 Zn1 Cl1 101.25(6) 4_665 .
O2 Zn1 O1 57.43(7) . .
N1 Zn1 O1 94.10(9) 3 .
N3 Zn1 O1 87.21(8) 4_665 .
Cl1 Zn1 O1 159.21(6) . .
C5 N1 C1 116.5(2) . .
C5 N1 Zn1 120.78(18) . 3
C1 N1 Zn1 119.93(18) . 3
C6 N2 C10 117.9(2) . .
C11 N3 C15 116.6(2) . .
C11 N3 Zn1 126.26(17) . 4_566
C15 N3 Zn1 116.95(18) . 4_566
C22 O1 Zn1 80.10(17) . .
C22 O2 Zn1 101.02(16) . .
N1 C1 C2 123.6(2) . .
N1 C1 H1 118.2 . .
C2 C1 H1 118.2 . .
C1 C2 C3 119.8(2) . .
C1 C2 H2 120.1 . .
C3 C2 H2 120.1 . .
C2 C3 C4 116.8(2) . .
C2 C3 C6 122.1(2) . .
C4 C3 C6 121.0(2) . .
C5 C4 C3 119.6(2) . .
C5 C4 H4 120.2 . .
C3 C4 H4 120.2 . .
N1 C5 C4 123.4(2) . .
N1 C5 H5 118.3 . .
C4 C5 H5 118.3 . .
N2 C6 C7 122.6(2) . .
N2 C6 C3 114.4(2) . .
C7 C6 C3 122.8(2) . .
C6 C7 C8 119.9(2) . .
C6 C7 H7 120.0 . .
C8 C7 H7 120.0 . .
C9 C8 C7 116.8(2) . .
C9 C8 C16 120.3(2) . .
C7 C8 C16 122.6(2) . .
C10 C9 C8 120.2(2) . .
C10 C9 H9 119.9 . .
C8 C9 H9 119.9 . .
N2 C10 C9 122.5(2) . .
N2 C10 C13 115.3(2) . .
C9 C10 C13 122.0(2) . .
N3 C11 C12 123.6(2) . .
N3 C11 H11 118.2 . .
C12 C11 H11 118.2 . .
C13 C12 C11 119.9(2) . .
C13 C12 H12 120.1 . .
C11 C12 H12 120.1 . .
C12 C13 C14 116.6(2) . .
C12 C13 C10 124.0(2) . .
C14 C13 C10 119.3(2) . .
C15 C14 C13 120.1(3) . .
C15 C14 H14 119.9 . .
C13 C14 H14 119.9 . .
N3 C15 C14 123.2(3) . .
N3 C15 H15 118.4 . .
C14 C15 H15 118.4 . .
C17 C16 C21 118.1(2) . .
C17 C16 C8 117.6(2) . .
C21 C16 C8 124.2(2) . .
C18 C17 C16 122.0(3) . .
C18 C17 H17 119.0 . .
C16 C17 H17 119.0 . .
C19 C18 C17 119.2(3) . .
C19 C18 H18 120.4 . .
C17 C18 H18 120.4 . .
C20 C19 C18 120.0(3) . .
C20 C19 H19 120.0 . .
C18 C19 H19 120.0 . .
C19 C20 C21 121.4(3) . .
C19 C20 H20 119.3 . .
C21 C20 H20 119.3 . .
C20 C21 C16 119.2(2) . .
C20 C21 C22 116.7(2) . .
C16 C21 C22 124.1(2) . .
O1 C22 O2 121.5(3) . .
O1 C22 C21 119.4(3) . .
O2 C22 C21 119.1(2) . .

loop_
_geom_bond_atom_site_label_1
_geom_bond_atom_site_label_2
_geom_bond_distance
_geom_bond_site_symmetry_2
Zn1 O2 1.9856(18) .
Zn1 N1 2.062(2) 3
Zn1 N3 2.064(2) 4_665
Zn1 Cl1 2.2627(8) .
Zn1 O1 2.444(2) .
N1 C5 1.333(3) .
N1 C1 1.338(3) .
N1 Zn1 2.062(2) 3
N2 C6 1.341(3) .
N2 C10 1.342(3) .
N3 C11 1.327(3) .
N3 C15 1.340(3) .
N3 Zn1 2.064(2) 4_566
O1 C22 1.232(3) .
O2 C22 1.251(3) .
C1 C2 1.369(3) .
C1 H1 0.9300 .
C2 C3 1.380(3) .
C2 H2 0.9300 .
C3 C4 1.388(3) .
C3 C6 1.483(3) .
C4 C5 1.372(4) .
C4 H4 0.9300 .
C5 H5 0.9300 .
C6 C7 1.388(3) .
C7 C8 1.395(3) .
C7 H7 0.9300 .
C8 C9 1.389(3) .
C8 C16 1.489(3) .
C9 C10 1.388(3) .
C9 H9 0.9300 .
C10 C13 1.481(3) .
C11 C12 1.379(3) .
C11 H11 0.9300 .
C12 C13 1.373(3) .
C12 H12 0.9300 .
C13 C14 1.387(3) .
C14 C15 1.367(4) .
C14 H14 0.9300 .
C15 H15 0.9300 .
C16 C17 1.393(3) .
C16 C21 1.405(3) .
C17 C18 1.380(4) .
C17 H17 0.9300 .
C18 C19 1.377(4) .
C18 H18 0.9300 .
C19 C20 1.373(4) .
C19 H19 0.9300 .
C20 C21 1.388(3) .
C20 H20 0.9300 .
C21 C22 1.506(4) .

loop_
_geom_torsion_atom_site_label_1
_geom_torsion_atom_site_label_2
_geom_torsion_atom_site_label_3
_geom_torsion_atom_site_label_4
_geom_torsion
_geom_torsion_site_symmetry_1
O2 Zn1 O1 C22 0.08(16) .
N1 Zn1 O1 C22 -113.49(18) 3
N3 Zn1 O1 C22 147.29(18) 4_665
Cl1 Zn1 O1 C22 32.3(3) .
N1 Zn1 O2 C22 80.33(17) 3
N3 Zn1 O2 C22 -47.7(2) 4_665
Cl1 Zn1 O2 C22 -168.80(15) .
O1 Zn1 O2 C22 -0.08(15) .
C5 N1 C1 C2 4.3(4) .
Zn1 N1 C1 C2 -156.7(2) 3
N1 C1 C2 C3 1.2(4) .
C1 C2 C3 C4 -5.5(4) .
C1 C2 C3 C6 170.0(3) .
C2 C3 C4 C5 4.2(4) .
C6 C3 C4 C5 -171.3(3) .
C1 N1 C5 C4 -5.6(5) .
Zn1 N1 C5 C4 155.3(3) 3
C3 C4 C5 N1 1.4(5) .
C10 N2 C6 C7 0.7(4) .
C10 N2 C6 C3 176.4(2) .
C2 C3 C6 N2 -147.9(3) .
C4 C3 C6 N2 27.4(4) .
C2 C3 C6 C7 27.8(4) .
C4 C3 C6 C7 -156.9(3) .
N2 C6 C7 C8 -1.8(4) .
C3 C6 C7 C8 -177.2(2) .
C6 C7 C8 C9 0.3(4) .
C6 C7 C8 C16 173.7(2) .
C7 C8 C9 C10 2.2(4) .
C16 C8 C9 C10 -171.3(2) .
C6 N2 C10 C9 2.0(4) .
C6 N2 C10 C13 -172.3(2) .
C8 C9 C10 N2 -3.5(4) .
C8 C9 C10 C13 170.4(2) .
C15 N3 C11 C12 1.6(4) .
Zn1 N3 C11 C12 -173.1(2) 4_566
N3 C11 C12 C13 0.0(4) .
C11 C12 C13 C14 -0.9(4) .
C11 C12 C13 C10 -178.4(2) .
N2 C10 C13 C12 -156.8(3) .
C9 C10 C13 C12 28.9(4) .
N2 C10 C13 C14 25.8(4) .
C9 C10 C13 C14 -148.5(3) .
C12 C13 C14 C15 0.1(5) .
C10 C13 C14 C15 177.7(3) .
C11 N3 C15 C14 -2.4(5) .
Zn1 N3 C15 C14 172.8(3) 4_566
C13 C14 C15 N3 1.6(6) .
C9 C8 C16 C17 35.0(4) .
C7 C8 C16 C17 -138.1(3) .
C9 C8 C16 C21 -149.2(3) .
C7 C8 C16 C21 37.6(4) .
C21 C16 C17 C18 1.4(4) .
C8 C16 C17 C18 177.4(3) .
C16 C17 C18 C19 -2.1(5) .
C17 C18 C19 C20 0.5(6) .
C18 C19 C20 C21 1.9(6) .
C19 C20 C21 C16 -2.6(5) .
C19 C20 C21 C22 176.8(3) .
C17 C16 C21 C20 1.0(4) .
C8 C16 C21 C20 -174.8(3) .
C17 C16 C21 C22 -178.3(3) .
C8 C16 C21 C22 5.9(4) .
Zn1 O1 C22 O2 -0.1(2) .
Zn1 O1 C22 C21 -178.1(2) .
Zn1 O2 C22 O1 0.2(3) .
Zn1 O2 C22 C21 178.11(18) .
C20 C21 C22 O1 46.2(4) .
C16 C21 C22 O1 -134.4(3) .
C20 C21 C22 O2 -131.8(3) .
C16 C21 C22 O2 47.6(4) .
